data_8106768
loop_
_publ_author_name
'Sephton, Bereneice'
'Sephton, Abigail'
'Hickson, Matthew'
'Dugmore, Travis'
'Betz, Richard'

_publ_section_title
;
 Crystal structure of rac-4,4,4-trifluoro-3-hydroxy-3-methylbutanoic acid,
 C5H7O2F3
;
_journal_issue 1
_journal_name_full 'Zeitschrift f\"ur Kristallographie - New Crystal Structures'
_journal_page_first 1
_journal_page_last 3
_journal_paper_doi 10.1515/ncrs-2014-8193
_journal_volume 231
_journal_year 2016
_chemical_formula_moiety 'C5 H7 F3 O3'
_chemical_formula_sum 'C5 H7 F3 O3'
_chemical_formula_weight 172.11
_chemical_name_common
;
<i>rac</i>)-4,4,4-trifluoro-3-hydroxy-3-methylbutanoic acid
;
_chemical_name_systematic
;
<i>rac</i>)-4,4,4-trifluoro-3-hydroxy-3-methylbutanoic acid
;
_space_group_IT_number 14
_space_group_name_Hall '-P 2ybc'
_space_group_name_H-M_alt 'P 1 21/c 1'
_symmetry_cell_setting monoclinic
_symmetry_Int_Tables_number 14
_symmetry_space_group_name_Hall '-P 2ybc'
_symmetry_space_group_name_H-M 'P 1 21/c 1'
_atom_sites_solution_hydrogens geom
_atom_sites_solution_primary direct
_atom_sites_solution_secondary difmap
_cell_angle_alpha 90.00
_cell_angle_beta 101.240(2)
_cell_angle_gamma 90.00
_cell_formula_units_Z 8
_cell_length_a 7.9450(4)
_cell_length_b 21.0079(10)
_cell_length_c 8.5285(3)
_cell_measurement_reflns_used 7140
_cell_measurement_temperature 200(2)
_cell_measurement_theta_max 28.29
_cell_measurement_theta_min 2.61
_cell_volume 1396.17(11)
_computing_cell_refinement 'SAINT (Bruker, 2010)'
_computing_data_collection 'APEX2 (Bruker, 2010)'
_computing_data_reduction SAINT
_computing_molecular_graphics 'ORTEPIII (Farrugia, 2012), Mercury (Macrae et al., 2008)'
_computing_publication_material 'SHELXL-97, PLATON (Spek, 2009)'
_computing_structure_refinement 'SHELXL-97 (Sheldrick, 2008)'
_computing_structure_solution 'SHELXS-97 (Sheldrick, 2008)'
_diffrn_ambient_temperature 200(2)
_diffrn_measured_fraction_theta_full 0.997
_diffrn_measured_fraction_theta_max 0.997
_diffrn_measurement_device_type 'Bruker APEX-II CCD'
_diffrn_measurement_method '\f and \w scans'
_diffrn_radiation_monochromator graphite
_diffrn_radiation_source 'fine-focus sealed tube'
_diffrn_radiation_type MoK\a
_diffrn_radiation_wavelength 0.71073
_diffrn_reflns_av_R_equivalents 0.0127
_diffrn_reflns_av_sigmaI/netI 0.0128
_diffrn_reflns_limit_h_max 10
_diffrn_reflns_limit_h_min -10
_diffrn_reflns_limit_k_max 26
_diffrn_reflns_limit_k_min -28
_diffrn_reflns_limit_l_max 11
_diffrn_reflns_limit_l_min -9
_diffrn_reflns_number 13069
_diffrn_reflns_theta_full 28.31
_diffrn_reflns_theta_max 28.31
_diffrn_reflns_theta_min 2.61
_exptl_absorpt_coefficient_mu 0.180
_exptl_absorpt_correction_T_max 1.0000
_exptl_absorpt_correction_T_min 0.9372
_exptl_absorpt_correction_type numerical
_exptl_absorpt_process_details
;                                                              
SADABS (Bruker, 2008)                                          
;
_exptl_crystal_colour colourless
_exptl_crystal_density_diffrn 1.638
_exptl_crystal_density_method 'not measured'
_exptl_crystal_description block
_exptl_crystal_F_000 704
_exptl_crystal_size_max 0.506
_exptl_crystal_size_mid 0.336
_exptl_crystal_size_min 0.300
_refine_diff_density_max 0.319
_refine_diff_density_min -0.358
_refine_diff_density_rms 0.040
_refine_ls_extinction_method none
_refine_ls_goodness_of_fit_ref 1.035
_refine_ls_hydrogen_treatment constr
_refine_ls_matrix_type full
_refine_ls_number_parameters 246
_refine_ls_number_reflns 3463
_refine_ls_number_restraints 0
_refine_ls_restrained_S_all 1.035
_refine_ls_R_factor_all 0.0461
_refine_ls_R_factor_gt 0.0374
_refine_ls_shift/su_max 0.000
_refine_ls_shift/su_mean 0.000
_refine_ls_structure_factor_coef Fsqd
_refine_ls_weighting_details 'calc w=1/[\s^2^(Fo^2^)+(0.0448P)^2^+0.5328P] where P=(Fo^2^+2Fc^2^)/3'
_refine_ls_weighting_scheme calc
_refine_ls_wR_factor_gt 0.0950
_refine_ls_wR_factor_ref 0.1005
_reflns_number_gt 2886
_reflns_number_total 3463
_reflns_threshold_expression >2sigma(I)
_cod_data_source_file suppl_ncrs-2014-8193_suppl.cif
_cod_data_source_block I
_cod_depositor_comments
;
The following automatic conversions were performed:

data item '_symmetry_cell_setting' value 'Monoclinic' was changed to
'monoclinic' in accordance with the built-in table derived from the
CIF Core dictionary named 'cif_core.dic' version 2.4.5 last updated
on 2014-11-21.

Automatic conversion script
Id: cif_fix_values 8738 2021-04-28 16:35:53Z antanas 
;
_cod_original_sg_symbol_Hall ' 	-P 2ybc'
_cod_original_sg_symbol_H-M 'P2(1)/c  '
_cod_database_code 8106768

loop_
_symmetry_equiv_pos_as_xyz
'x, y, z'
'-x, y+1/2, -z+1/2'
'-x, -y, -z'
'x, -y-1/2, z-1/2'

loop_
_atom_site_label
_atom_site_type_symbol
_atom_site_fract_x
_atom_site_fract_y
_atom_site_fract_z
_atom_site_U_iso_or_equiv
_atom_site_adp_type
_atom_site_occupancy
_atom_site_symmetry_multiplicity
_atom_site_calc_flag
_atom_site_refinement_flags
_atom_site_disorder_assembly
_atom_site_disorder_group
F1 F 0.57414(14) 0.21930(5) 0.52379(14) 0.0610(3) Uani 1 1 d . . .
F2 F 0.74733(15) 0.20317(5) 0.74737(12) 0.0606(3) Uani 1 1 d . . .
F3 F 0.82225(13) 0.17973(5) 0.52651(13) 0.0570(3) Uani 1 1 d . . .
O3 O 0.55919(12) 0.09017(5) 0.45220(11) 0.0349(2) Uani 1 1 d . . .
H3 H 0.4645 0.1071 0.4134 0.052 Uiso 1 1 calc R . .
O1 O 0.23652(12) 0.04638(5) 0.61951(12) 0.0373(2) Uani 1 1 d . . .
H1 H 0.1912 0.0121 0.6407 0.056 Uiso 1 1 calc R . .
O2 O 0.44316(13) 0.01631(5) 0.82197(12) 0.0390(2) Uani 1 1 d . . .
C11 C 0.38256(16) 0.05464(6) 0.72011(15) 0.0275(3) Uani 1 1 d . . .
C12 C 0.46756(16) 0.11768(6) 0.70175(15) 0.0293(3) Uani 1 1 d . . .
H12A H 0.5126 0.1356 0.8091 0.035 Uiso 1 1 calc R . .
H12B H 0.3808 0.1476 0.6443 0.035 Uiso 1 1 calc R . .
C13 C 0.61558(16) 0.11181(6) 0.60990(15) 0.0277(3) Uani 1 1 d . . .
C14 C 0.75704(18) 0.06697(8) 0.68923(18) 0.0385(3) Uani 1 1 d . . .
H14A H 0.7126 0.0234 0.6852 0.058 Uiso 1 1 calc R . .
H14B H 0.7967 0.0797 0.8009 0.058 Uiso 1 1 calc R . .
H14C H 0.8531 0.0690 0.6327 0.058 Uiso 1 1 calc R . .
C15 C 0.6898(2) 0.17844(7) 0.60163(18) 0.0393(3) Uani 1 1 d . . .
O41 O -0.29336(12) 0.08867(5) 0.10858(12) 0.0396(3) Uani 0.8209(15) 1 d P A 1
H41 H -0.3422 0.0569 0.1395 0.059 Uiso 0.8209(15) 1 calc PR A 1
O51 O -0.08269(11) 0.06096(5) 0.31083(12) 0.0341(2) Uani 0.8209(15) 1 d P A 1
C211 C -0.14616(15) 0.09736(6) 0.20288(15) 0.0275(3) Uani 0.8209(15) 1 d P A 1
F41 F 0.12340(16) 0.14055(6) -0.08793(13) 0.0504(3) Uani 0.8209(15) 1 d P A 1
F51 F 0.35306(15) 0.11252(8) 0.07365(17) 0.0642(4) Uani 0.8209(15) 1 d P A 1
F61 F 0.12382(16) 0.05755(5) 0.05621(15) 0.0500(3) Uani 0.8209(15) 1 d P A 1
O61 O 0.21475(12) 0.12953(5) 0.33894(12) 0.0384(3) Uani 0.8209(15) 1 d P A 1
H61 H 0.1548 0.0997 0.3640 0.058 Uiso 0.8209(15) 1 calc PR A 1
C221 C -0.05962(16) 0.15851(6) 0.17079(16) 0.0303(3) Uani 0.8209(15) 1 d P A 1
H22A H -0.0868 0.1915 0.2450 0.036 Uiso 0.8209(15) 1 calc PR A 1
H22B H -0.1092 0.1726 0.0607 0.036 Uiso 0.8209(15) 1 calc PR A 1
C231 C 0.13476(16) 0.15486(7) 0.18821(16) 0.0332(3) Uani 0.8209(15) 1 d P A 1
C241 C 0.2063(5) 0.22452(15) 0.1804(4) 0.0400(7) Uani 0.8209(15) 1 d P A 1
H24A H 0.1696 0.2508 0.2625 0.060 Uiso 0.8209(15) 1 calc PR A 1
H24B H 0.1620 0.2427 0.0747 0.060 Uiso 0.8209(15) 1 calc PR A 1
H24C H 0.3320 0.2233 0.1993 0.060 Uiso 0.8209(15) 1 calc PR A 1
C251 C 0.1833(3) 0.11263(16) 0.0534(3) 0.0410(7) Uani 0.8209(15) 1 d P A 1
O42 O -0.29336(12) 0.08867(5) 0.10858(12) 0.0396(3) Uani 0.18 1 d P A 2
H42 H -0.3314 0.0525 0.1253 0.059 Uiso 0.1791(15) 1 calc PR A 2
O52 O -0.08269(11) 0.06096(5) 0.31083(12) 0.0341(2) Uani 0.18 1 d P A 2
C212 C -0.14616(15) 0.09736(6) 0.20288(15) 0.0275(3) Uani 0.18 1 d P A 2
F42 F 0.2116(11) 0.2477(3) 0.2602(12) 0.077(3) Uani 0.1791(15) 1 d P A 2
F52 F 0.1687(9) 0.2256(4) 0.0101(8) 0.078(2) Uani 0.1791(15) 1 d P A 2
F62 F 0.3988(7) 0.1938(4) 0.1645(9) 0.076(2) Uani 0.1791(15) 1 d P A 2
O62 O 0.21475(12) 0.12953(5) 0.33894(12) 0.0384(3) Uani 0.18 1 d P A 2
H62 H 0.1502 0.1022 0.3682 0.058 Uiso 0.1791(15) 1 calc PR A 2
C222 C -0.05962(16) 0.15851(6) 0.17079(16) 0.0303(3) Uani 0.18 1 d P A 2
H22C H -0.0868 0.1915 0.2450 0.036 Uiso 0.1791(15) 1 calc PR A 2
H22D H -0.1092 0.1726 0.0607 0.036 Uiso 0.1791(15) 1 calc PR A 2
C232 C 0.13476(16) 0.15486(7) 0.18821(16) 0.0332(3) Uani 0.18 1 d P A 2
C242 C 0.1792(16) 0.1242(6) 0.0855(14) 0.027(3) Uiso 0.1791(15) 1 d P A 2
H24D H 0.1234 0.0824 0.0785 0.040 Uiso 0.1791(15) 1 calc PR A 2
H24E H 0.3040 0.1187 0.1109 0.040 Uiso 0.1791(15) 1 calc PR A 2
H24F H 0.1465 0.1464 -0.0170 0.040 Uiso 0.1791(15) 1 calc PR A 2
C252 C 0.231(2) 0.2011(6) 0.157(2) 0.043(3) Uani 0.1791(15) 1 d P A 2

loop_
_atom_site_aniso_label
_atom_site_aniso_U_11
_atom_site_aniso_U_22
_atom_site_aniso_U_33
_atom_site_aniso_U_23
_atom_site_aniso_U_13
_atom_site_aniso_U_12
F1 0.0692(7) 0.0383(5) 0.0788(8) 0.0194(5) 0.0223(6) -0.0007(5)
F2 0.0787(7) 0.0538(6) 0.0522(6) -0.0190(5) 0.0199(5) -0.0373(5)
F3 0.0542(6) 0.0622(6) 0.0626(6) -0.0012(5) 0.0310(5) -0.0223(5)
O3 0.0328(5) 0.0451(6) 0.0259(5) -0.0063(4) 0.0034(4) 0.0001(4)
O1 0.0317(5) 0.0360(5) 0.0408(6) 0.0108(4) -0.0018(4) -0.0085(4)
O2 0.0380(5) 0.0422(6) 0.0331(5) 0.0103(4) -0.0023(4) -0.0107(4)
C11 0.0284(6) 0.0306(6) 0.0250(6) -0.0013(5) 0.0086(5) -0.0042(5)
C12 0.0319(6) 0.0276(6) 0.0300(6) -0.0032(5) 0.0101(5) -0.0041(5)
C13 0.0278(6) 0.0308(6) 0.0250(6) -0.0017(5) 0.0059(5) -0.0039(5)
C14 0.0312(6) 0.0465(8) 0.0363(7) 0.0014(6) 0.0031(5) 0.0037(6)
C15 0.0432(8) 0.0379(8) 0.0396(8) -0.0016(6) 0.0148(6) -0.0121(6)
O41 0.0271(5) 0.0459(6) 0.0424(6) 0.0158(5) -0.0015(4) -0.0074(4)
O51 0.0254(4) 0.0376(5) 0.0377(5) 0.0130(4) 0.0020(4) -0.0037(4)
C211 0.0216(5) 0.0325(6) 0.0296(6) 0.0044(5) 0.0080(4) 0.0018(5)
F41 0.0653(7) 0.0589(7) 0.0282(5) 0.0021(5) 0.0124(5) -0.0013(6)
F51 0.0340(6) 0.0898(10) 0.0756(9) 0.0016(8) 0.0276(6) 0.0116(6)
F61 0.0655(7) 0.0335(6) 0.0570(7) -0.0055(5) 0.0270(6) 0.0048(5)
O61 0.0311(5) 0.0495(6) 0.0317(5) 0.0131(4) -0.0016(4) -0.0119(4)
C221 0.0291(6) 0.0290(6) 0.0334(7) 0.0052(5) 0.0079(5) 0.0012(5)
C231 0.0266(6) 0.0462(8) 0.0261(6) 0.0070(5) 0.0033(5) -0.0075(5)
C241 0.0464(14) 0.0316(18) 0.0409(15) 0.0052(14) 0.0061(10) -0.0151(14)
C251 0.0349(11) 0.0608(17) 0.0312(12) -0.0074(11) 0.0159(9) 0.0048(10)
O42 0.0271(5) 0.0459(6) 0.0424(6) 0.0158(5) -0.0015(4) -0.0074(4)
O52 0.0254(4) 0.0376(5) 0.0377(5) 0.0130(4) 0.0020(4) -0.0037(4)
C212 0.0216(5) 0.0325(6) 0.0296(6) 0.0044(5) 0.0080(4) 0.0018(5)
F42 0.113(7) 0.038(4) 0.084(6) -0.017(4) 0.025(5) -0.037(4)
F52 0.076(4) 0.090(5) 0.063(4) 0.054(4) 0.005(3) -0.020(4)
F62 0.039(3) 0.101(5) 0.091(5) 0.038(4) 0.015(3) -0.028(3)
O62 0.0311(5) 0.0495(6) 0.0317(5) 0.0131(4) -0.0016(4) -0.0119(4)
C222 0.0291(6) 0.0290(6) 0.0334(7) 0.0052(5) 0.0079(5) 0.0012(5)
C232 0.0266(6) 0.0462(8) 0.0261(6) 0.0070(5) 0.0033(5) -0.0075(5)
C252 0.055(7) 0.032(7) 0.038(7) 0.017(6) -0.004(5) -0.012(6)

loop_
_atom_type_symbol
_atom_type_description
_atom_type_scat_dispersion_real
_atom_type_scat_dispersion_imag
_atom_type_scat_source
C C 0.0033 0.0016 'International Tables Vol C Tables 4.2.6.8 and 6.1.1.4'
H H 0.0000 0.0000 'International Tables Vol C Tables 4.2.6.8 and 6.1.1.4'
F F 0.0171 0.0103 'International Tables Vol C Tables 4.2.6.8 and 6.1.1.4'
O O 0.0106 0.0060 'International Tables Vol C Tables 4.2.6.8 and 6.1.1.4'

loop_
_geom_angle_atom_site_label_1
_geom_angle_atom_site_label_2
_geom_angle_atom_site_label_3
_geom_angle
_geom_angle_site_symmetry_1
_geom_angle_site_symmetry_3
C13 O3 H3 109.5 . .
C11 O1 H1 109.5 . .
O2 C11 O1 123.85(12) . .
O2 C11 C12 122.26(12) . .
O1 C11 C12 113.86(11) . .
C11 C12 C13 112.60(10) . .
C11 C12 H12A 109.1 . .
C13 C12 H12A 109.1 . .
C11 C12 H12B 109.1 . .
C13 C12 H12B 109.1 . .
H12A C12 H12B 107.8 . .
O3 C13 C14 107.16(11) . .
O3 C13 C15 107.82(11) . .
C14 C13 C15 109.27(11) . .
O3 C13 C12 112.30(10) . .
C14 C13 C12 113.26(11) . .
C15 C13 C12 106.88(11) . .
C13 C14 H14A 109.5 . .
C13 C14 H14B 109.5 . .
H14A C14 H14B 109.5 . .
C13 C14 H14C 109.5 . .
H14A C14 H14C 109.5 . .
H14B C14 H14C 109.5 . .
F3 C15 F1 106.19(12) . .
F3 C15 F2 106.17(12) . .
F1 C15 F2 106.77(13) . .
F3 C15 C13 112.88(12) . .
F1 C15 C13 112.20(12) . .
F2 C15 C13 112.16(12) . .
O51 C211 O41 124.52(12) . .
O51 C211 C221 122.15(11) . .
O41 C211 C221 113.31(11) . .
C211 C221 C231 115.39(11) . .
C211 C221 H22A 108.4 . .
C231 C221 H22A 108.4 . .
C211 C221 H22B 108.4 . .
C231 C221 H22B 108.4 . .
H22A C221 H22B 107.5 . .
O61 C231 C221 111.89(10) . .
O61 C231 C251 108.82(15) . .
C221 C231 C251 110.39(14) . .
O61 C231 C241 106.51(17) . .
C221 C231 C241 108.44(17) . .
C251 C231 C241 110.74(18) . .
F61 C251 F51 112.0(2) . .
F61 C251 F41 110.6(2) . .
F51 C251 F41 106.97(19) . .
F61 C251 C231 111.28(18) . .
F51 C251 C231 107.2(2) . .
F41 C251 C231 108.6(2) . .
H24D C242 H24E 109.5 . .
H24D C242 H24F 109.5 . .
H24E C242 H24F 109.5 . .
F62 C252 F42 107.0(13) . .
F62 C252 F52 105.6(13) . .
F42 C252 F52 105.2(11) . .

loop_
_geom_bond_atom_site_label_1
_geom_bond_atom_site_label_2
_geom_bond_distance
_geom_bond_site_symmetry_2
F1 C15 1.3357(19) .
F2 C15 1.3425(18) .
F3 C15 1.3347(17) .
O3 C13 1.4076(15) .
O3 H3 0.8400 .
O1 C11 1.3132(15) .
O1 H1 0.8400 .
O2 C11 1.2131(16) .
C11 C12 1.5086(17) .
C12 C13 1.5398(17) .
C12 H12A 0.9900 .
C12 H12B 0.9900 .
C13 C14 1.5204(19) .
C13 C15 1.5258(19) .
C14 H14A 0.9800 .
C14 H14B 0.9800 .
C14 H14C 0.9800 .
O41 C211 1.2966(15) .
O41 H41 0.8400 .
O51 C211 1.2271(15) .
C211 C221 1.5070(17) .
F41 C251 1.342(3) .
F51 C251 1.326(3) .
F61 C251 1.252(3) .
O61 C231 1.4217(16) .
O61 H61 0.8400 .
C221 C231 1.5243(18) .
C221 H22A 0.9900 .
C221 H22B 0.9900 .
C231 C251 1.559(3) .
C231 C241 1.576(3) .
C241 H24A 0.9800 .
C241 H24B 0.9800 .
C241 H24C 0.9800 .
F42 C252 1.346(15) .
F52 C252 1.354(17) .
F62 C252 1.334(19) .
C242 H24D 0.9800 .
C242 H24E 0.9800 .
C242 H24F 0.9800 .

loop_
_geom_hbond_atom_site_label_D
_geom_hbond_atom_site_label_H
_geom_hbond_atom_site_label_A
_geom_hbond_distance_DH
_geom_hbond_distance_HA
_geom_hbond_distance_DA
_geom_hbond_angle_DHA
_geom_hbond_site_symmetry_A
O3 H3 O61 0.84 2.02 2.8417(14) 166.7 .
O3 H3 O62 0.84 2.02 2.8417(14) 166.7 .
O1 H1 O52 0.84 1.85 2.6861(13) 177.2 3_556
O1 H1 O51 0.84 1.85 2.6861(13) 177.2 3_556
O41 H41 O2 0.84 1.79 2.6280(14) 171.5 3_556
O61 H61 O51 0.84 2.02 2.7379(13) 142.5 .
O42 H42 O2 0.84 1.80 2.6280(14) 168.7 3_556
O62 H62 O52 0.84 2.01 2.7379(13) 143.8 .

loop_
_geom_torsion_atom_site_label_1
_geom_torsion_atom_site_label_2
_geom_torsion_atom_site_label_3
_geom_torsion_atom_site_label_4
_geom_torsion
_geom_torsion_site_symmetry_1
_geom_torsion_site_symmetry_2
_geom_torsion_site_symmetry_3
_geom_torsion_site_symmetry_4
O2 C11 C12 C13 80.42(16) . . . .
O1 C11 C12 C13 -101.39(13) . . . .
C11 C12 C13 O3 62.40(14) . . . .
C11 C12 C13 C14 -59.16(15) . . . .
C11 C12 C13 C15 -179.56(11) . . . .
O3 C13 C15 F3 -60.11(15) . . . .
C14 C13 C15 F3 56.04(16) . . . .
C12 C13 C15 F3 178.95(12) . . . .
O3 C13 C15 F1 59.83(15) . . . .
C14 C13 C15 F1 175.98(12) . . . .
C12 C13 C15 F1 -61.11(15) . . . .
O3 C13 C15 F2 -179.99(12) . . . .
C14 C13 C15 F2 -63.84(16) . . . .
C12 C13 C15 F2 59.07(15) . . . .
O51 C211 C221 C231 39.16(18) . . . .
O41 C211 C221 C231 -142.46(12) . . . .
C211 C221 C231 O61 -53.06(16) . . . .
C211 C221 C231 C251 68.29(18) . . . .
C211 C221 C231 C241 -170.24(17) . . . .
O61 C231 C251 F61 64.7(2) . . . .
C221 C231 C251 F61 -58.4(2) . . . .
C241 C231 C251 F61 -178.5(2) . . . .
O61 C231 C251 F51 -58.1(2) . . . .
C221 C231 C251 F51 178.79(16) . . . .
C241 C231 C251 F51 58.7(3) . . . .
O61 C231 C251 F41 -173.30(15) . . . .
C221 C231 C251 F41 63.5(2) . . . .
C241 C231 C251 F41 -56.6(2) . . . .
